data_1530599
loop_
_publ_author_name
'Pobedimskaya, E.A.'
'Belov, N.V.'

_publ_section_title
;
 About the crystal structure of eudidymite Na Be Si3 O7 O H
;
_journal_name_full 'Doklady Akademii Nauk SSSR'
_journal_page_first 1448
_journal_page_last 1450
_journal_volume 136
_journal_year 1961
_chemical_formula_sum 'Be H Na O8 Si3'
_chemical_name_systematic 'Na Be (Si3 O7) (O H)'
_space_group_IT_number 15
_symmetry_space_group_name_Hall '-C 2yc'
_symmetry_space_group_name_H-M 'C 1 2/c 1'
_cell_angle_alpha 90
_cell_angle_beta 103.75
_cell_angle_gamma 90
_cell_formula_units_Z 8
_cell_length_a 12.63
_cell_length_b 7.38
_cell_length_c 14.02
_cell_volume 1269.346
_citation_journal_id_ASTM DANKAS
_cod_data_source_file Pobedimskaya_DANKAS_1961_551.cif
_cod_data_source_block H1Be1Na1O8Si3
_cod_original_formula_sum 'H1 Be1 Na1 O8 Si3'
_cod_database_code 1530599

loop_
_symmetry_equiv_pos_as_xyz
x,y,z
-x,y,-z+1/2
-x,-y,-z
x,-y,z-1/2
x+1/2,y+1/2,z
-x+1/2,y+1/2,-z+1/2
-x+1/2,-y+1/2,-z
x+1/2,-y+1/2,z-1/2

loop_
_atom_site_label
_atom_site_type_symbol
_atom_site_fract_x
_atom_site_fract_y
_atom_site_fract_z
_atom_site_occupancy
_atom_site_U_iso_or_equiv
O6 O-2 0.4 0.096 0.105 1 0.0
O2 O-2 0.125 -0.07 0.184 1 0.0
O4 O-2 0.273 0.232 0.188 1 0.0
Si2 Si+4 0.027 0.03 0.118 1 0.0
O5 O-2 0.017 0.26 0.148 1 0.0
Na1 Na+1 0.119 0.725 0.005 1 0.0
O3 O-2 0.5 0 0 1 0.0
Si3 Si+4 0.326 0.285 0.102 1 0.0
O1 O-2 0.125 0.583 0.184 1 0.0
O8 O-2 0.402 0.433 0.12 1 0.0
O7 O-2 0.25 0.25 0 1 0.0
O9 O-2 0.305 0.815 0.18 1 0.0
Si1 Si+4 0.028 0.485 0.118 1 0.0
Be1 Be+2 0.19 0.715 0.208 1 0.0
